data_7151836
loop_
_publ_author_name
'Hu, Jie'
'Liu, Lei'
'Yang, Shangdong'
'Liang, Yong-Min'

_publ_section_title
;
 Phase-transfer-catalyzed cyclization reaction of nucleophilic addition
 to electron-deficient 1,3-conjugated enynes for the synthesis of
 functionalized 4H-pyrans.
;
_journal_issue 9
_journal_name_full 'Organic &amp; biomolecular chemistry'
_journal_page_first 3375
_journal_page_last 3379
_journal_paper_doi 10.1039/c0ob01255f
_journal_volume 9
_journal_year 2011
_chemical_formula_sum 'C16 H16 O4'
_chemical_formula_weight 272.29
_chemical_name_systematic
;
?
;
_space_group_IT_number 14
_symmetry_cell_setting monoclinic
_symmetry_space_group_name_Hall '-P 2yn'
_symmetry_space_group_name_H-M 'P 1 21/n 1'
_atom_sites_solution_hydrogens geom
_atom_sites_solution_primary direct
_atom_sites_solution_secondary difmap
_audit_creation_method SHELXL-97
_cell_angle_alpha 90.00
_cell_angle_beta 109.656(3)
_cell_angle_gamma 90.00
_cell_formula_units_Z 4
_cell_length_a 13.741(4)
_cell_length_b 6.0599(16)
_cell_length_c 17.805(5)
_cell_measurement_reflns_used 634
_cell_measurement_temperature 296(2)
_cell_measurement_theta_max 21.60
_cell_measurement_theta_min 2.29
_cell_volume 1396.2(7)
_computing_cell_refinement 'Bruker SAINT'
_computing_data_collection 'Bruker APEX2'
_computing_data_reduction 'Bruker SAINT'
_computing_molecular_graphics 'Bruker SHELXTL'
_computing_publication_material 'Bruker SHELXTL'
_computing_structure_refinement 'SHELXL-97 (Sheldrick, 2008)'
_computing_structure_solution 'SHELXS-97 (Sheldrick, 2008)'
_diffrn_ambient_temperature 296(2)
_diffrn_measured_fraction_theta_full 0.974
_diffrn_measured_fraction_theta_max 0.974
_diffrn_measurement_device_type 'Bruker APEX-II CCD'
_diffrn_measurement_method '\f and \w scans'
_diffrn_radiation_monochromator graphite
_diffrn_radiation_source 'fine-focus sealed tube'
_diffrn_radiation_type MoK\a
_diffrn_radiation_wavelength 0.71073
_diffrn_reflns_av_R_equivalents 0.0344
_diffrn_reflns_av_sigmaI/netI 0.0610
_diffrn_reflns_limit_h_max 14
_diffrn_reflns_limit_h_min -16
_diffrn_reflns_limit_k_max 6
_diffrn_reflns_limit_k_min -7
_diffrn_reflns_limit_l_max 14
_diffrn_reflns_limit_l_min -21
_diffrn_reflns_number 4248
_diffrn_reflns_theta_full 25.20
_diffrn_reflns_theta_max 25.20
_diffrn_reflns_theta_min 2.29
_exptl_absorpt_coefficient_mu 0.093
_exptl_absorpt_correction_T_max 0.9790
_exptl_absorpt_correction_T_min 0.9709
_exptl_absorpt_correction_type multi-scan
_exptl_absorpt_process_details SADABS
_exptl_crystal_colour colorless
_exptl_crystal_density_diffrn 1.295
_exptl_crystal_density_meas 0
_exptl_crystal_density_method 'not measured'
_exptl_crystal_description block
_exptl_crystal_F_000 576
_exptl_crystal_size_max 0.32
_exptl_crystal_size_mid 0.31
_exptl_crystal_size_min 0.23
_refine_diff_density_max 0.258
_refine_diff_density_min -0.224
_refine_diff_density_rms 0.050
_refine_ls_extinction_method none
_refine_ls_goodness_of_fit_ref 1.031
_refine_ls_hydrogen_treatment constr
_refine_ls_matrix_type full
_refine_ls_number_parameters 184
_refine_ls_number_reflns 2448
_refine_ls_number_restraints 0
_refine_ls_restrained_S_all 1.031
_refine_ls_R_factor_all 0.1041
_refine_ls_R_factor_gt 0.0563
_refine_ls_shift/su_max 0.000
_refine_ls_shift/su_mean 0.000
_refine_ls_structure_factor_coef Fsqd
_refine_ls_weighting_details 'calc w=1/[\s^2^(Fo^2^)+(0.0663P)^2^+0.1444P] where P=(Fo^2^+2Fc^2^)/3'
_refine_ls_weighting_scheme calc
_refine_ls_wR_factor_gt 0.1282
_refine_ls_wR_factor_ref 0.1552
_reflns_number_gt 1419
_reflns_number_total 2448
_reflns_threshold_expression >2sigma(I)
_cod_data_source_file c0ob01255f.txt
_cod_data_source_block p21n
_cod_depositor_comments
;
The following automatic conversions were performed:
'_symmetry_cell_setting' value 'Monoclinic' changed to 'monoclinic'
according to '/home/saulius/struct/CIF-dictionaries/cif_core.dic'
dictionary named 'cif_core.dic' version 2.4.1 from
2010-06-29.

'_refine_ls_hydrogen_treatment' value 'CONSTR' changed to
'constr' according to '/home/saulius/struct/CIF-dictionaries/cif_core.dic'
dictionary named 'cif_core.dic' version 2.4.1 from 2010-06-29.

Automatic conversion script
Id: cif_fix_enum 1555 2011-01-17 13:19:09Z saulius 
;
_cod_original_cell_volume 1396.3(6)
_cod_original_sg_symbol_H-M P2(1)/n
_cod_database_code 7151836

loop_
_symmetry_equiv_pos_as_xyz
'x, y, z'
'-x+1/2, y+1/2, -z+1/2'
'-x, -y, -z'
'x-1/2, -y-1/2, z-1/2'

loop_
_atom_site_label
_atom_site_type_symbol
_atom_site_fract_x
_atom_site_fract_y
_atom_site_fract_z
_atom_site_U_iso_or_equiv
_atom_site_adp_type
_atom_site_occupancy
_atom_site_symmetry_multiplicity
_atom_site_calc_flag
_atom_site_refinement_flags
_atom_site_disorder_assembly
_atom_site_disorder_group
C1 C 0.55674(19) 0.3677(4) 0.30225(16) 0.0451(7) Uani 1 1 d . . .
H1 H 0.5647 0.2560 0.2690 0.054 Uiso 1 1 calc R . .
C2 C 0.5836(2) 0.3294(5) 0.38310(17) 0.0524(8) Uani 1 1 d . . .
H2 H 0.6096 0.1923 0.4038 0.063 Uiso 1 1 calc R . .
C3 C 0.5722(2) 0.4919(6) 0.43302(18) 0.0575(8) Uani 1 1 d . . .
H3 H 0.5912 0.4662 0.4876 0.069 Uiso 1 1 calc R . .
C4 C 0.5329(2) 0.6918(6) 0.40215(18) 0.0643(9) Uani 1 1 d . . .
H4 H 0.5237 0.8016 0.4357 0.077 Uiso 1 1 calc R . .
C5 C 0.5065(2) 0.7319(5) 0.32130(18) 0.0553(8) Uani 1 1 d . . .
H5 H 0.4807 0.8694 0.3011 0.066 Uiso 1 1 calc R . .
C6 C 0.51810(17) 0.5704(4) 0.27018(15) 0.0380(6) Uani 1 1 d . . .
C7 C 0.49291(18) 0.6168(4) 0.18113(15) 0.0408(7) Uani 1 1 d . . .
H7 H 0.4672 0.7685 0.1705 0.049 Uiso 1 1 calc R . .
C8 C 0.41023(19) 0.4625(4) 0.12972(16) 0.0441(7) Uani 1 1 d . . .
C9 C 0.4329(2) 0.2971(5) 0.08879(16) 0.0460(7) Uani 1 1 d . . .
C10 C 0.60593(19) 0.4261(4) 0.11740(15) 0.0422(7) Uani 1 1 d . . .
C11 C 0.58916(18) 0.5970(4) 0.15869(14) 0.0384(6) Uani 1 1 d . . .
C12 C 0.3030(2) 0.4964(6) 0.12648(19) 0.0621(9) Uani 1 1 d . . .
C13 C 0.1904(2) 0.7400(7) 0.1629(3) 0.0988(14) Uani 1 1 d . . .
H13A H 0.1401 0.7112 0.1115 0.148 Uiso 1 1 calc R . .
H13B H 0.1887 0.8936 0.1756 0.148 Uiso 1 1 calc R . .
H13C H 0.1749 0.6527 0.2025 0.148 Uiso 1 1 calc R . .
C14 C 0.3651(2) 0.1210(5) 0.04000(18) 0.0649(9) Uani 1 1 d . . .
H14A H 0.3147 0.0793 0.0638 0.097 Uiso 1 1 calc R . .
H14B H 0.4063 -0.0050 0.0377 0.097 Uiso 1 1 calc R . .
H14C H 0.3306 0.1752 -0.0130 0.097 Uiso 1 1 calc R . .
C15 C 0.6994(2) 0.3682(5) 0.09688(17) 0.0551(8) Uani 1 1 d . . .
H15A H 0.7532 0.4735 0.1208 0.083 Uiso 1 1 calc R . .
H15B H 0.6826 0.3707 0.0400 0.083 Uiso 1 1 calc R . .
H15C H 0.7227 0.2233 0.1167 0.083 Uiso 1 1 calc R . .
C16 C 0.6647(2) 0.7733(5) 0.18425(16) 0.0455(7) Uani 1 1 d . . .
H16 H 0.7267 0.7585 0.1745 0.055 Uiso 1 1 calc R . .
O1 O 0.23097(18) 0.3779(5) 0.0961(2) 0.1278(13) Uani 1 1 d . . .
O2 O 0.29248(14) 0.6831(4) 0.16184(14) 0.0732(7) Uani 1 1 d . . .
O3 O 0.53159(14) 0.2669(3) 0.08675(11) 0.0513(5) Uani 1 1 d . . .
O4 O 0.65093(14) 0.9392(3) 0.21773(12) 0.0586(6) Uani 1 1 d . . .

loop_
_atom_site_aniso_label
_atom_site_aniso_U_11
_atom_site_aniso_U_22
_atom_site_aniso_U_33
_atom_site_aniso_U_23
_atom_site_aniso_U_13
_atom_site_aniso_U_12
C1 0.0417(15) 0.0466(17) 0.0497(17) -0.0033(14) 0.0190(13) 0.0068(13)
C2 0.0476(17) 0.0616(19) 0.0504(18) 0.0121(16) 0.0197(14) 0.0089(14)
C3 0.0527(18) 0.081(2) 0.0433(17) -0.0021(18) 0.0215(14) -0.0036(16)
C4 0.080(2) 0.067(2) 0.054(2) -0.0115(18) 0.0337(18) 0.0026(18)
C5 0.066(2) 0.0439(17) 0.063(2) -0.0018(16) 0.0300(16) 0.0051(14)
C6 0.0302(13) 0.0416(15) 0.0435(15) -0.0034(13) 0.0140(12) -0.0013(11)
C7 0.0350(14) 0.0405(15) 0.0466(16) 0.0015(13) 0.0132(12) 0.0017(11)
C8 0.0340(15) 0.0514(17) 0.0437(16) 0.0064(14) 0.0088(12) -0.0014(12)
C9 0.0419(17) 0.0495(17) 0.0411(16) 0.0049(14) 0.0067(13) -0.0092(13)
C10 0.0403(15) 0.0463(17) 0.0387(15) 0.0023(14) 0.0116(12) -0.0040(12)
C11 0.0379(14) 0.0396(15) 0.0376(14) 0.0019(13) 0.0127(12) -0.0037(11)
C12 0.0407(18) 0.077(2) 0.065(2) -0.0018(18) 0.0125(16) -0.0099(17)
C13 0.046(2) 0.129(4) 0.128(3) 0.000(3) 0.039(2) 0.020(2)
C14 0.0565(19) 0.063(2) 0.064(2) -0.0084(17) 0.0057(16) -0.0139(15)
C15 0.0525(18) 0.0606(19) 0.0575(18) -0.0064(16) 0.0252(15) 0.0013(15)
C16 0.0424(16) 0.0483(17) 0.0464(16) 0.0022(14) 0.0156(13) 0.0006(13)
O1 0.0511(15) 0.149(3) 0.186(3) -0.075(2) 0.0442(17) -0.0364(16)
O2 0.0388(12) 0.0839(17) 0.0980(18) -0.0051(14) 0.0244(12) 0.0065(11)
O3 0.0460(11) 0.0480(12) 0.0566(12) -0.0098(10) 0.0130(9) -0.0042(9)
O4 0.0610(13) 0.0452(12) 0.0701(14) -0.0101(11) 0.0227(11) -0.0076(10)

loop_
_atom_type_symbol
_atom_type_description
_atom_type_scat_dispersion_real
_atom_type_scat_dispersion_imag
_atom_type_scat_source
C C 0.0033 0.0016 'International Tables Vol C Tables 4.2.6.8 and 6.1.1.4'
H H 0.0000 0.0000 'International Tables Vol C Tables 4.2.6.8 and 6.1.1.4'
O O 0.0106 0.0060 'International Tables Vol C Tables 4.2.6.8 and 6.1.1.4'

loop_
_geom_angle_atom_site_label_1
_geom_angle_atom_site_label_2
_geom_angle_atom_site_label_3
_geom_angle
_geom_angle_site_symmetry_1
_geom_angle_site_symmetry_3
_geom_angle_publ_flag
C2 C1 C6 120.7(3) . . ?
C2 C1 H1 119.6 . . ?
C6 C1 H1 119.6 . . ?
C3 C2 C1 120.4(3) . . ?
C3 C2 H2 119.8 . . ?
C1 C2 H2 119.8 . . ?
C4 C3 C2 119.5(3) . . ?
C4 C3 H3 120.2 . . ?
C2 C3 H3 120.2 . . ?
C3 C4 C5 120.3(3) . . ?
C3 C4 H4 119.8 . . ?
C5 C4 H4 119.8 . . ?
C6 C5 C4 120.9(3) . . ?
C6 C5 H5 119.5 . . ?
C4 C5 H5 119.5 . . ?
C5 C6 C1 118.0(3) . . ?
C5 C6 C7 121.1(2) . . ?
C1 C6 C7 120.8(2) . . ?
C11 C7 C8 109.7(2) . . ?
C11 C7 C6 110.28(19) . . ?
C8 C7 C6 112.0(2) . . ?
C11 C7 H7 108.3 . . ?
C8 C7 H7 108.3 . . ?
C6 C7 H7 108.3 . . ?
C9 C8 C12 119.9(3) . . ?
C9 C8 C7 121.8(2) . . ?
C12 C8 C7 118.3(3) . . ?
C8 C9 O3 121.6(2) . . ?
C8 C9 C14 129.9(3) . . ?
O3 C9 C14 108.5(2) . . ?
C11 C10 O3 121.3(2) . . ?
C11 C10 C15 129.8(2) . . ?
O3 C10 C15 108.9(2) . . ?
C10 C11 C16 120.4(2) . . ?
C10 C11 C7 122.4(2) . . ?
C16 C11 C7 117.2(2) . . ?
O1 C12 O2 121.4(3) . . ?
O1 C12 C8 126.9(4) . . ?
O2 C12 C8 111.7(3) . . ?
O2 C13 H13A 109.5 . . ?
O2 C13 H13B 109.5 . . ?
H13A C13 H13B 109.5 . . ?
O2 C13 H13C 109.5 . . ?
H13A C13 H13C 109.5 . . ?
H13B C13 H13C 109.5 . . ?
C9 C14 H14A 109.5 . . ?
C9 C14 H14B 109.5 . . ?
H14A C14 H14B 109.5 . . ?
C9 C14 H14C 109.5 . . ?
H14A C14 H14C 109.5 . . ?
H14B C14 H14C 109.5 . . ?
C10 C15 H15A 109.5 . . ?
C10 C15 H15B 109.5 . . ?
H15A C15 H15B 109.5 . . ?
C10 C15 H15C 109.5 . . ?
H15A C15 H15C 109.5 . . ?
H15B C15 H15C 109.5 . . ?
O4 C16 C11 123.3(3) . . ?
O4 C16 H16 118.3 . . ?
C11 C16 H16 118.3 . . ?
C12 O2 C13 118.0(3) . . ?
C10 O3 C9 120.0(2) . . ?

loop_
_geom_bond_atom_site_label_1
_geom_bond_atom_site_label_2
_geom_bond_distance
_geom_bond_site_symmetry_2
_geom_bond_publ_flag
C1 C2 1.380(4) . ?
C1 C6 1.383(4) . ?
C1 H1 0.9300 . ?
C2 C3 1.371(4) . ?
C2 H2 0.9300 . ?
C3 C4 1.364(4) . ?
C3 H3 0.9300 . ?
C4 C5 1.383(4) . ?
C4 H4 0.9300 . ?
C5 C6 1.381(4) . ?
C5 H5 0.9300 . ?
C6 C7 1.531(4) . ?
C7 C11 1.509(3) . ?
C7 C8 1.518(4) . ?
C7 H7 0.9800 . ?
C8 C9 1.336(4) . ?
C8 C12 1.469(4) . ?
C9 O3 1.382(3) . ?
C9 C14 1.489(4) . ?
C10 C11 1.334(3) . ?
C10 O3 1.377(3) . ?
C10 C15 1.491(4) . ?
C11 C16 1.451(4) . ?
C12 O1 1.195(4) . ?
C12 O2 1.326(4) . ?
C13 O2 1.451(3) . ?
C13 H13A 0.9600 . ?
C13 H13B 0.9600 . ?
C13 H13C 0.9600 . ?
C14 H14A 0.9600 . ?
C14 H14B 0.9600 . ?
C14 H14C 0.9600 . ?
C15 H15A 0.9600 . ?
C15 H15B 0.9600 . ?
C15 H15C 0.9600 . ?
C16 O4 1.215(3) . ?
C16 H16 0.9300 . ?

loop_
_geom_torsion_atom_site_label_1
_geom_torsion_atom_site_label_2
_geom_torsion_atom_site_label_3
_geom_torsion_atom_site_label_4
_geom_torsion
_geom_torsion_site_symmetry_1
_geom_torsion_site_symmetry_2
_geom_torsion_site_symmetry_3
_geom_torsion_site_symmetry_4
_geom_torsion_publ_flag
C6 C1 C2 C3 0.1(4) . . . . ?
C1 C2 C3 C4 0.8(4) . . . . ?
C2 C3 C4 C5 -1.3(5) . . . . ?
C3 C4 C5 C6 0.9(5) . . . . ?
C4 C5 C6 C1 0.0(4) . . . . ?
C4 C5 C6 C7 -177.7(2) . . . . ?
C2 C1 C6 C5 -0.5(4) . . . . ?
C2 C1 C6 C7 177.2(2) . . . . ?
C5 C6 C7 C11 116.4(3) . . . . ?
C1 C6 C7 C11 -61.3(3) . . . . ?
C5 C6 C7 C8 -121.2(3) . . . . ?
C1 C6 C7 C8 61.1(3) . . . . ?
C11 C7 C8 C9 16.7(3) . . . . ?
C6 C7 C8 C9 -106.0(3) . . . . ?
C11 C7 C8 C12 -164.1(2) . . . . ?
C6 C7 C8 C12 73.1(3) . . . . ?
C12 C8 C9 O3 176.4(2) . . . . ?
C7 C8 C9 O3 -4.5(4) . . . . ?
C12 C8 C9 C14 -3.7(4) . . . . ?
C7 C8 C9 C14 175.5(3) . . . . ?
O3 C10 C11 C16 -174.4(2) . . . . ?
C15 C10 C11 C16 6.4(4) . . . . ?
O3 C10 C11 C7 5.8(4) . . . . ?
C15 C10 C11 C7 -173.4(2) . . . . ?
C8 C7 C11 C10 -17.5(3) . . . . ?
C6 C7 C11 C10 106.3(3) . . . . ?
C8 C7 C11 C16 162.7(2) . . . . ?
C6 C7 C11 C16 -73.5(3) . . . . ?
C9 C8 C12 O1 7.6(5) . . . . ?
C7 C8 C12 O1 -171.6(4) . . . . ?
C9 C8 C12 O2 -171.8(3) . . . . ?
C7 C8 C12 O2 9.0(4) . . . . ?
C10 C11 C16 O4 175.4(3) . . . . ?
C7 C11 C16 O4 -4.8(4) . . . . ?
O1 C12 O2 C13 0.2(5) . . . . ?
C8 C12 O2 C13 179.6(3) . . . . ?
C11 C10 O3 C9 8.9(4) . . . . ?
C15 C10 O3 C9 -171.7(2) . . . . ?
C8 C9 O3 C10 -9.6(4) . . . . ?
C14 C9 O3 C10 170.5(2) . . . . ?

loop_
_cod_related_entry_id
_cod_related_entry_database
_cod_related_entry_code
1 ChemSpider 29435220
